data_4104430
loop_
_publ_author_name
'Thomas S. Teets'
'Daniel G. Nocera'

_publ_section_title
;
 Halogen Photoreductive Elimination from Gold(III) Centers
;
_journal_name_full 'Journal of the American Chemical Society'
_journal_page_first 7411
_journal_page_last 7420
_journal_paper_doi 10.1021/ja9009937
_journal_volume 131
_journal_year 2009
_chemical_formula_sum 'C25 H46 Au2 Br4 P2'
_chemical_formula_weight 1122.13
_chemical_name_common dcpm(AuBr)(AuBr3)
_chemical_name_systematic
; 
 ? 
;
_space_group_IT_number 14
_symmetry_cell_setting monoclinic
_symmetry_space_group_name_Hall '-P 2yn'
_symmetry_space_group_name_H-M 'P 1 21/n 1'
_atom_sites_solution_hydrogens geom
_atom_sites_solution_primary direct
_atom_sites_solution_secondary difmap
_audit_creation_method SHELXL-97
_cell_angle_alpha 90.00
_cell_angle_beta 95.4610(10)
_cell_angle_gamma 90.00
_cell_formula_units_Z 4
_cell_length_a 11.7519(9)
_cell_length_b 14.3982(10)
_cell_length_c 19.2592(14)
_cell_measurement_reflns_used 9990
_cell_measurement_temperature 100(2)
_cell_measurement_theta_max 31.27
_cell_measurement_theta_min 2.24
_cell_volume 3244.0(4)
_computing_cell_refinement 'Bruker SAINT'
_computing_data_collection 'Bruker APEX2'
_computing_data_reduction 'Bruker SAINT'
_computing_molecular_graphics 'Bruker SHELXTL'
_computing_publication_material 'Bruker SHELXTL'
_computing_structure_refinement 'SHELXL-97 (Sheldrick, 2008)'
_computing_structure_solution 'SHELXS-97 (Sheldrick, 2008)'
_diffrn_ambient_temperature 100(2)
_diffrn_measured_fraction_theta_full 0.997
_diffrn_measured_fraction_theta_max 0.997
_diffrn_measurement_device_type 'Bruker APEX-II CCD'
_diffrn_measurement_method '\f and \w scans'
_diffrn_radiation_monochromator graphite
_diffrn_radiation_source 'fine-focus sealed tube'
_diffrn_radiation_type MoK\a
_diffrn_radiation_wavelength 0.71073
_diffrn_reflns_av_R_equivalents 0.0602
_diffrn_reflns_av_sigmaI/netI 0.0374
_diffrn_reflns_limit_h_max 16
_diffrn_reflns_limit_h_min -16
_diffrn_reflns_limit_k_max 20
_diffrn_reflns_limit_k_min -20
_diffrn_reflns_limit_l_max 27
_diffrn_reflns_limit_l_min -27
_diffrn_reflns_number 73851
_diffrn_reflns_theta_full 30.51
_diffrn_reflns_theta_max 30.51
_diffrn_reflns_theta_min 1.77
_exptl_absorpt_coefficient_mu 14.074
_exptl_absorpt_correction_T_max 0.1651
_exptl_absorpt_correction_T_min 0.0708
_exptl_absorpt_correction_type empirical
_exptl_absorpt_process_details sadabs
_exptl_crystal_colour red
_exptl_crystal_density_diffrn 2.298
_exptl_crystal_description irregular
_exptl_crystal_F_000 2096
_exptl_crystal_size_max 0.30
_exptl_crystal_size_mid 0.30
_exptl_crystal_size_min 0.20
_refine_diff_density_max 2.502
_refine_diff_density_min -0.891
_refine_diff_density_rms 0.215
_refine_ls_extinction_method none
_refine_ls_goodness_of_fit_ref 1.048
_refine_ls_hydrogen_treatment noref
_refine_ls_matrix_type full
_refine_ls_number_parameters 298
_refine_ls_number_reflns 9877
_refine_ls_number_restraints 0
_refine_ls_restrained_S_all 1.048
_refine_ls_R_factor_all 0.0444
_refine_ls_R_factor_gt 0.0319
_refine_ls_shift/su_max 0.001
_refine_ls_shift/su_mean 0.000
_refine_ls_structure_factor_coef Fsqd
_refine_ls_weighting_details 'calc w=1/[\s^2^(Fo^2^)+(0.0363P)^2^+11.2040P] where P=(Fo^2^+2Fc^2^)/3'
_refine_ls_weighting_scheme calc
_refine_ls_wR_factor_gt 0.0748
_refine_ls_wR_factor_ref 0.0805
_reflns_number_gt 8200
_reflns_number_total 9877
_reflns_threshold_expression >2sigma(I)
_cod_data_source_file ja9009937_si_007.cif
_cod_data_source_block 08315t
_cod_database_code 4104430

loop_
_symmetry_equiv_pos_as_xyz
'x, y, z'
'-x+1/2, y+1/2, -z+1/2'
'-x, -y, -z'
'x-1/2, -y-1/2, z-1/2'

loop_
_atom_site_label
_atom_site_type_symbol
_atom_site_fract_x
_atom_site_fract_y
_atom_site_fract_z
_atom_site_U_iso_or_equiv
_atom_site_adp_type
_atom_site_occupancy
_atom_site_symmetry_multiplicity
_atom_site_calc_flag
_atom_site_refinement_flags
Au1 Au 0.264574(15) 0.823676(12) 0.211932(9) 0.01635(5) Uani 1 1 d .
Br1 Br 0.37524(5) 0.95554(4) 0.25719(3) 0.02762(11) Uani 1 1 d .
P1 P 0.28152(9) 0.74428(8) 0.31837(6) 0.0124(2) Uani 1 1 d .
C1 C 0.3643(4) 0.6390(3) 0.3094(2) 0.0125(8) Uani 1 1 d .
H1A H 0.3229 0.6006 0.2726 0.015 Uiso 1 1 calc R
H1B H 0.3645 0.6039 0.3536 0.015 Uiso 1 1 calc R
Au2 Au 0.611692(14) 0.773739(12) 0.332075(9) 0.01418(5) Uani 1 1 d .
Br2 Br 0.23089(6) 0.90337(4) 0.09810(3) 0.03636(14) Uani 1 1 d .
P2 P 0.51417(9) 0.64939(8) 0.28859(6) 0.0114(2) Uani 1 1 d .
Br3 Br 0.16701(4) 0.68720(4) 0.16170(2) 0.02372(10) Uani 1 1 d .
Br4 Br 0.71850(5) 0.90742(4) 0.37604(3) 0.02749(12) Uani 1 1 d .
C11 C 0.1389(4) 0.7017(3) 0.3347(2) 0.0159(8) Uani 1 1 d .
H11 H 0.1216 0.6499 0.3007 0.019 Uiso 1 1 calc R
C12 C 0.1340(4) 0.6581(4) 0.4077(3) 0.0204(9) Uani 1 1 d .
H12A H 0.1937 0.6098 0.4156 0.025 Uiso 1 1 calc R
H12B H 0.1486 0.7065 0.4440 0.025 Uiso 1 1 calc R
C13 C 0.0158(4) 0.6149(4) 0.4127(3) 0.0262(11) Uani 1 1 d .
H13A H 0.0053 0.5621 0.3798 0.031 Uiso 1 1 calc R
H13B H 0.0115 0.5906 0.4604 0.031 Uiso 1 1 calc R
C14 C -0.0791(4) 0.6848(4) 0.3961(3) 0.0299(12) Uani 1 1 d .
H14A H -0.0728 0.7350 0.4314 0.036 Uiso 1 1 calc R
H14B H -0.1540 0.6540 0.3979 0.036 Uiso 1 1 calc R
C15 C -0.0718(4) 0.7264(4) 0.3234(3) 0.0307(12) Uani 1 1 d .
H15A H -0.0824 0.6766 0.2879 0.037 Uiso 1 1 calc R
H15B H -0.1337 0.7725 0.3135 0.037 Uiso 1 1 calc R
C16 C 0.0433(4) 0.7731(4) 0.3188(3) 0.0216(10) Uani 1 1 d .
H16A H 0.0527 0.8248 0.3527 0.026 Uiso 1 1 calc R
H16B H 0.0471 0.7989 0.2714 0.026 Uiso 1 1 calc R
C21 C 0.3503(4) 0.8105(3) 0.3919(2) 0.0148(8) Uani 1 1 d .
H21 H 0.4170 0.8428 0.3741 0.018 Uiso 1 1 calc R
C22 C 0.2738(4) 0.8871(3) 0.4176(2) 0.0193(9) Uani 1 1 d .
H22A H 0.2079 0.8588 0.4381 0.023 Uiso 1 1 calc R
H22B H 0.2440 0.9266 0.3778 0.023 Uiso 1 1 calc R
C23 C 0.3437(5) 0.9467(4) 0.4727(3) 0.0258(11) Uani 1 1 d .
H23A H 0.4072 0.9773 0.4513 0.031 Uiso 1 1 calc R
H23B H 0.2943 0.9957 0.4898 0.031 Uiso 1 1 calc R
C24 C 0.3917(5) 0.8870(4) 0.5333(3) 0.0257(11) Uani 1 1 d .
H24A H 0.3280 0.8595 0.5565 0.031 Uiso 1 1 calc R
H24B H 0.4375 0.9261 0.5679 0.031 Uiso 1 1 calc R
C25 C 0.4660(4) 0.8102(4) 0.5085(2) 0.0216(10) Uani 1 1 d .
H25A H 0.4943 0.7708 0.5486 0.026 Uiso 1 1 calc R
H25B H 0.5330 0.8378 0.4887 0.026 Uiso 1 1 calc R
C26 C 0.3991(4) 0.7499(3) 0.4529(2) 0.0166(9) Uani 1 1 d .
H26A H 0.4504 0.7022 0.4359 0.020 Uiso 1 1 calc R
H26B H 0.3361 0.7177 0.4737 0.020 Uiso 1 1 calc R
C31 C 0.4995(4) 0.6509(3) 0.1928(2) 0.0165(9) Uani 1 1 d .
H31 H 0.4370 0.6966 0.1797 0.020 Uiso 1 1 calc R
C32 C 0.6044(5) 0.6892(4) 0.1603(3) 0.0261(11) Uani 1 1 d .
H32A H 0.6273 0.7494 0.1823 0.031 Uiso 1 1 calc R
H32B H 0.6691 0.6454 0.1691 0.031 Uiso 1 1 calc R
C33 C 0.5771(5) 0.7025(4) 0.0823(3) 0.0299(12) Uani 1 1 d .
H33A H 0.6466 0.7234 0.0615 0.036 Uiso 1 1 calc R
H33B H 0.5180 0.7513 0.0737 0.036 Uiso 1 1 calc R
C34 C 0.5341(5) 0.6123(4) 0.0475(3) 0.0256(11) Uani 1 1 d .
H34A H 0.5127 0.6237 -0.0028 0.031 Uiso 1 1 calc R
H34B H 0.5964 0.5657 0.0516 0.031 Uiso 1 1 calc R
C35 C 0.4319(5) 0.5739(4) 0.0802(3) 0.0279(11) Uani 1 1 d .
H35A H 0.4094 0.5137 0.0582 0.034 Uiso 1 1 calc R
H35B H 0.3667 0.6173 0.0715 0.034 Uiso 1 1 calc R
C36 C 0.4582(4) 0.5602(3) 0.1586(2) 0.0205(9) Uani 1 1 d .
H36A H 0.3886 0.5388 0.1790 0.025 Uiso 1 1 calc R
H36B H 0.5179 0.5120 0.1674 0.025 Uiso 1 1 calc R
C41 C 0.5744(4) 0.5378(3) 0.3207(2) 0.0165(8) Uani 1 1 d .
H41 H 0.5224 0.4868 0.3021 0.020 Uiso 1 1 calc R
C42 C 0.6935(4) 0.5215(4) 0.2956(3) 0.0228(10) Uani 1 1 d .
H42A H 0.6861 0.5174 0.2440 0.027 Uiso 1 1 calc R
H42B H 0.7433 0.5752 0.3093 0.027 Uiso 1 1 calc R
C43 C 0.7488(5) 0.4336(4) 0.3258(3) 0.0339(13) Uani 1 1 d .
H43A H 0.8270 0.4284 0.3112 0.041 Uiso 1 1 calc R
H43B H 0.7044 0.3791 0.3070 0.041 Uiso 1 1 calc R
C44 C 0.7546(5) 0.4324(4) 0.4055(3) 0.0326(13) Uani 1 1 d .
H44A H 0.7865 0.3724 0.4232 0.039 Uiso 1 1 calc R
H44B H 0.8060 0.4825 0.4247 0.039 Uiso 1 1 calc R
C45 C 0.6368(5) 0.4460(4) 0.4296(3) 0.0263(11) Uani 1 1 d .
H45A H 0.6428 0.4476 0.4812 0.032 Uiso 1 1 calc R
H45B H 0.5877 0.3927 0.4139 0.032 Uiso 1 1 calc R
C46 C 0.5815(4) 0.5356(3) 0.4010(2) 0.0189(9) Uani 1 1 d .
H46A H 0.6269 0.5893 0.4201 0.023 Uiso 1 1 calc R
H46B H 0.5037 0.5409 0.4163 0.023 Uiso 1 1 calc R

loop_
_atom_site_aniso_label
_atom_site_aniso_U_11
_atom_site_aniso_U_22
_atom_site_aniso_U_33
_atom_site_aniso_U_23
_atom_site_aniso_U_13
_atom_site_aniso_U_12
Au1 0.02167(9) 0.01642(9) 0.01054(8) 0.00263(6) -0.00068(6) 0.00344(6)
Br1 0.0430(3) 0.0181(2) 0.0209(2) 0.00487(18) -0.0013(2) -0.0057(2)
P1 0.0140(5) 0.0134(5) 0.0097(5) -0.0003(4) -0.0003(4) 0.0019(4)
C1 0.0165(19) 0.0098(18) 0.0111(19) 0.0005(15) 0.0000(15) -0.0022(15)
Au2 0.01582(8) 0.01417(8) 0.01269(8) -0.00352(6) 0.00210(6) -0.00192(6)
Br2 0.0618(4) 0.0298(3) 0.0160(2) 0.0098(2) -0.0041(2) 0.0027(3)
P2 0.0138(5) 0.0111(5) 0.0093(5) -0.0004(4) 0.0007(4) 0.0008(4)
Br3 0.0283(2) 0.0273(3) 0.0138(2) -0.00085(18) -0.00670(18) -0.0022(2)
Br4 0.0325(3) 0.0249(2) 0.0262(3) -0.0124(2) 0.0087(2) -0.0133(2)
C11 0.0130(19) 0.020(2) 0.015(2) -0.0024(17) -0.0006(16) 0.0010(16)
C12 0.021(2) 0.023(2) 0.017(2) 0.0027(18) 0.0010(18) -0.0014(18)
C13 0.021(2) 0.031(3) 0.027(3) 0.003(2) 0.006(2) -0.004(2)
C14 0.016(2) 0.047(3) 0.027(3) -0.005(2) 0.004(2) -0.002(2)
C15 0.015(2) 0.049(4) 0.028(3) -0.002(2) 0.003(2) 0.003(2)
C16 0.016(2) 0.031(3) 0.018(2) 0.0009(19) 0.0000(17) 0.0065(19)
C21 0.018(2) 0.014(2) 0.0119(19) -0.0005(15) -0.0010(16) 0.0012(16)
C22 0.021(2) 0.022(2) 0.015(2) -0.0055(18) 0.0008(17) 0.0042(18)
C23 0.032(3) 0.024(3) 0.021(2) -0.008(2) 0.001(2) -0.001(2)
C24 0.030(3) 0.032(3) 0.014(2) -0.010(2) -0.0024(19) -0.002(2)
C25 0.021(2) 0.029(3) 0.014(2) -0.0015(19) -0.0040(17) -0.0026(19)
C26 0.021(2) 0.017(2) 0.011(2) 0.0010(16) -0.0026(16) -0.0002(17)
C31 0.024(2) 0.015(2) 0.011(2) -0.0003(16) 0.0007(17) -0.0010(17)
C32 0.034(3) 0.026(3) 0.019(2) 0.001(2) 0.009(2) -0.007(2)
C33 0.047(3) 0.021(2) 0.023(3) 0.000(2) 0.012(2) -0.009(2)
C34 0.042(3) 0.027(3) 0.009(2) -0.0019(18) 0.004(2) -0.002(2)
C35 0.038(3) 0.027(3) 0.019(2) -0.005(2) 0.003(2) -0.009(2)
C36 0.027(2) 0.023(2) 0.012(2) -0.0037(17) 0.0027(18) -0.0070(19)
C41 0.018(2) 0.015(2) 0.016(2) -0.0001(16) 0.0004(16) 0.0023(16)
C42 0.022(2) 0.026(3) 0.020(2) -0.0008(19) 0.0038(18) 0.0118(19)
C43 0.037(3) 0.034(3) 0.032(3) 0.006(2) 0.006(2) 0.023(3)
C44 0.037(3) 0.034(3) 0.027(3) 0.008(2) -0.002(2) 0.017(2)
C45 0.036(3) 0.021(2) 0.021(2) 0.007(2) -0.001(2) 0.006(2)
C46 0.024(2) 0.015(2) 0.017(2) 0.0038(17) 0.0003(18) 0.0050(18)

loop_
_atom_type_symbol
_atom_type_description
_atom_type_scat_dispersion_real
_atom_type_scat_dispersion_imag
_atom_type_scat_source
C C 0.0033 0.0016 'International Tables Vol C Tables 4.2.6.8 and 6.1.1.4'
H H 0.0000 0.0000 'International Tables Vol C Tables 4.2.6.8 and 6.1.1.4'
P P 0.1023 0.0942 'International Tables Vol C Tables 4.2.6.8 and 6.1.1.4'
Br Br -0.2901 2.4595 'International Tables Vol C Tables 4.2.6.8 and 6.1.1.4'
Au Au -2.0133 8.8022 'International Tables Vol C Tables 4.2.6.8 and 6.1.1.4'

loop_
_geom_angle_atom_site_label_1
_geom_angle_atom_site_label_2
_geom_angle_atom_site_label_3
_geom_angle
P1 Au1 Br1 94.01(3)
P1 Au1 Br3 87.21(3)
Br1 Au1 Br3 175.27(2)
P1 Au1 Br2 175.49(3)
Br1 Au1 Br2 89.45(2)
Br3 Au1 Br2 89.58(2)
C1 P1 C21 107.9(2)
C1 P1 C11 104.0(2)
C21 P1 C11 112.6(2)
C1 P1 Au1 109.04(14)
C21 P1 Au1 114.71(15)
C11 P1 Au1 108.05(15)
P1 C1 P2 118.8(2)
P2 Au2 Br4 178.58(3)
C31 P2 C41 110.2(2)
C31 P2 C1 102.6(2)
C41 P2 C1 101.6(2)
C31 P2 Au2 111.16(15)
C41 P2 Au2 113.90(16)
C1 P2 Au2 116.53(14)
C16 C11 C12 111.3(4)
C16 C11 P1 113.9(3)
C12 C11 P1 113.9(3)
C13 C12 C11 109.6(4)
C14 C13 C12 111.7(4)
C13 C14 C15 110.4(4)
C16 C15 C14 110.7(4)
C15 C16 C11 109.3(4)
C26 C21 C22 110.6(4)
C26 C21 P1 113.7(3)
C22 C21 P1 113.2(3)
C21 C22 C23 109.4(4)
C24 C23 C22 110.5(4)
C23 C24 C25 110.7(4)
C24 C25 C26 111.1(4)
C21 C26 C25 110.0(4)
C36 C31 C32 111.4(4)
C36 C31 P2 114.9(3)
C32 C31 P2 114.3(3)
C33 C32 C31 110.3(4)
C32 C33 C34 110.9(4)
C35 C34 C33 111.7(4)
C34 C35 C36 111.4(4)
C31 C36 C35 110.2(4)
C46 C41 C42 110.3(4)
C46 C41 P2 109.7(3)
C42 C41 P2 111.0(3)
C43 C42 C41 112.0(4)
C42 C43 C44 111.8(5)
C45 C44 C43 110.5(5)
C44 C45 C46 111.7(4)
C45 C46 C41 111.1(4)

loop_
_geom_bond_atom_site_label_1
_geom_bond_atom_site_label_2
_geom_bond_distance
Au1 P1 2.3389(11)
Au1 Br1 2.4166(6)
Au1 Br3 2.4292(5)
Au1 Br2 2.4728(6)
P1 C1 1.818(4)
P1 C21 1.831(5)
P1 C11 1.839(5)
C1 P2 1.850(4)
Au2 P2 2.2444(11)
Au2 Br4 2.4072(5)
P2 C31 1.836(4)
P2 C41 1.839(5)
C11 C16 1.532(6)
C11 C12 1.545(6)
C12 C13 1.533(7)
C13 C14 1.513(8)
C14 C15 1.532(8)
C15 C16 1.520(7)
C21 C26 1.531(6)
C21 C22 1.533(6)
C22 C23 1.541(7)
C23 C24 1.515(8)
C24 C25 1.515(7)
C25 C26 1.535(7)
C31 C36 1.522(6)
C31 C32 1.537(7)
C32 C33 1.519(8)
C33 C34 1.525(7)
C34 C35 1.513(7)
C35 C36 1.524(7)
C41 C46 1.541(6)
C41 C42 1.541(6)
C42 C43 1.515(7)
C43 C44 1.530(8)
C44 C45 1.514(8)
C45 C46 1.524(7)
